data_2239527
loop_
_publ_author_name
'Sandeep, C.'
'Padmashali, Basavaraj'
'Suchetan, P. A.'
'Kulkarni, Rashmi S.'

_publ_section_title
;
 1-[4-Bromo-2-(trifluoromethoxy)phenyl]-3-methyl-1<i>H</i>-1,2,4-triazole
;
_journal_coeditor_code HB7221
_journal_issue 6
_journal_name_full 'Acta Crystallographica Section E'
_journal_page_first o654
_journal_paper_doi 10.1107/S1600536814010083
_journal_volume 70
_journal_year 2014
_chemical_formula_iupac 'C10 H7 Br F3 N3 O'
_chemical_formula_moiety 'C10 H7 Br F3 N3 O'
_chemical_formula_sum 'C10 H7 Br F3 N3 O'
_chemical_formula_weight 322.10
_chemical_melting_point 453
_chemical_name_systematic
;
1-[4-Bromo-2-(trifluoromethoxy)phenyl]-3-methyl-1<i>H</i>-1,2,4-triazole
;
_space_group_IT_number 14
_symmetry_cell_setting monoclinic
_symmetry_space_group_name_Hall '-P 2yn'
_symmetry_space_group_name_H-M 'P 1 21/n 1'
_atom_sites_solution_hydrogens geom
_atom_sites_solution_primary direct
_atom_sites_solution_secondary difmap
_audit_creation_method SHELXL-97
_cell_angle_alpha 90.00
_cell_angle_beta 92.673(3)
_cell_angle_gamma 90.00
_cell_formula_units_Z 4
_cell_length_a 5.2389(3)
_cell_length_b 16.1548(8)
_cell_length_c 14.0315(7)
_cell_measurement_reflns_used 25
_cell_measurement_temperature 293(2)
_cell_measurement_theta_max 30.1
_cell_measurement_theta_min 1.9
_cell_volume 1186.24(11)
_computing_cell_refinement 'SAINT-Plus (Bruker, 2009)'
_computing_data_collection 'APEX2 (Bruker, 2009)'
_computing_data_reduction 'SAINT-Plus (Bruker, 2009)'
_computing_molecular_graphics 'Mercury (Macrae <i>et al.</i>, 2008)'
_computing_publication_material 'SHELXL97 (Sheldrick, 2008)'
_computing_structure_refinement 'SHELXL97 (Sheldrick, 2008)'
_computing_structure_solution 'SHELXS97 (Sheldrick, 2008)'
_diffrn_ambient_temperature 293(2)
_diffrn_measured_fraction_theta_full 0.997
_diffrn_measured_fraction_theta_max 0.997
_diffrn_measurement_device_type 'Bruker APEXII CCD'
_diffrn_measurement_method \w
_diffrn_radiation_monochromator graphite
_diffrn_radiation_source 'fine-focus sealed tube'
_diffrn_radiation_type MoK\a
_diffrn_radiation_wavelength 0.71073
_diffrn_reflns_av_R_equivalents 0.0505
_diffrn_reflns_av_sigmaI/netI 0.0346
_diffrn_reflns_limit_h_max 7
_diffrn_reflns_limit_h_min -7
_diffrn_reflns_limit_k_max 22
_diffrn_reflns_limit_k_min -22
_diffrn_reflns_limit_l_max 19
_diffrn_reflns_limit_l_min -19
_diffrn_reflns_number 37092
_diffrn_reflns_theta_full 30.14
_diffrn_reflns_theta_max 30.14
_diffrn_reflns_theta_min 1.92
_diffrn_standards_decay_% 1
_exptl_absorpt_coefficient_mu 3.495
_exptl_absorpt_correction_T_max 0.613
_exptl_absorpt_correction_T_min 0.419
_exptl_absorpt_correction_type multi-scan
_exptl_absorpt_process_details '(SADABS; Bruker, 2009)'
_exptl_crystal_colour Colourless
_exptl_crystal_density_diffrn 1.804
_exptl_crystal_density_method 'not measured'
_exptl_crystal_description Prism
_exptl_crystal_F_000 632
_exptl_crystal_size_max 0.33
_exptl_crystal_size_mid 0.21
_exptl_crystal_size_min 0.14
_refine_diff_density_max 0.409
_refine_diff_density_min -0.682
_refine_ls_extinction_coef 0.0045(16)
_refine_ls_extinction_expression Fc^*^=kFc[1+0.001xFc^2^\l^3^/sin(2\q)]^-1/4^
_refine_ls_extinction_method 'SHELXL97 (Sheldrick, 2008)'
_refine_ls_goodness_of_fit_ref 0.988
_refine_ls_hydrogen_treatment constr
_refine_ls_matrix_type full
_refine_ls_number_parameters 165
_refine_ls_number_reflns 3499
_refine_ls_number_restraints 0
_refine_ls_restrained_S_all 0.988
_refine_ls_R_factor_all 0.0668
_refine_ls_R_factor_gt 0.0383
_refine_ls_shift/su_max 0.001
_refine_ls_shift/su_mean 0.000
_refine_ls_structure_factor_coef Fsqd
_refine_ls_weighting_details 'calc w=1/[\s^2^(Fo^2^)+(0.0871P)^2^+0.1014P] where P=(Fo^2^+2Fc^2^)/3'
_refine_ls_weighting_scheme calc
_refine_ls_wR_factor_gt 0.1224
_refine_ls_wR_factor_ref 0.1351
_reflns_number_gt 2373
_reflns_number_total 3499
_reflns_threshold_expression I>2\s(I)
_cod_data_source_file hb7221sup1.cif
_cod_data_source_block I
_cod_original_sg_symbol_H-M 'P 21/n'
_cod_database_code 2239527
_cod_database_fobs_code 2239527

loop_
_symmetry_equiv_pos_as_xyz
'x, y, z'
'-x+1/2, y+1/2, -z+1/2'
'-x, -y, -z'
'x-1/2, -y-1/2, z-1/2'

loop_
_atom_site_type_symbol
_atom_site_label
_atom_site_fract_x
_atom_site_fract_y
_atom_site_fract_z
_atom_site_U_iso_or_equiv
_atom_site_adp_type
_atom_site_calc_flag
_atom_site_refinement_flags
_atom_site_occupancy
_atom_site_symmetry_multiplicity
C C1 -0.1456(5) 0.66662(15) 0.14761(15) 0.0523(5) Uani d . 1 1
C C2 0.0451(4) 0.63544(14) 0.20903(15) 0.0524(5) Uani d . 1 1
H H2 0.1392 0.6703 0.2500 0.063 Uiso calc R 1 1
C C3 0.0922(4) 0.55182(13) 0.20808(14) 0.0453(4) Uani d . 1 1
C C4 -0.0376(4) 0.49886(12) 0.14480(14) 0.0427(4) Uani d . 1 1
C C5 -0.2245(4) 0.53249(14) 0.08273(16) 0.0524(5) Uani d . 1 1
H H5 -0.3122 0.4982 0.0392 0.063 Uiso calc R 1 1
C C6 -0.2820(5) 0.61578(15) 0.08462(17) 0.0559(5) Uani d . 1 1
H H6 -0.4107 0.6374 0.0441 0.067 Uiso calc R 1 1
N N1 0.0066(3) 0.41252(11) 0.14056(12) 0.0446(4) Uani d . 1 1
C C7 0.2131(4) 0.36565(15) 0.16360(18) 0.0541(5) Uani d . 1 1
H H7 0.3662 0.3859 0.1905 0.065 Uiso calc R 1 1
C C8 -0.0743(4) 0.28860(13) 0.10549(17) 0.0508(5) Uani d . 1 1
C C9 -0.2132(6) 0.21249(15) 0.0729(3) 0.0708(8) Uani d . 1 1
H H9A -0.3924 0.2244 0.0646 0.106 Uiso calc R 1 1
H H9B -0.1874 0.1697 0.1198 0.106 Uiso calc R 1 1
H H9C -0.1494 0.1944 0.0134 0.106 Uiso calc R 1 1
C C10 0.2286(6) 0.50572(18) 0.36008(19) 0.0688(7) Uani d . 1 1
N N2 -0.1818(3) 0.36208(11) 0.10201(14) 0.0492(4) Uani d . 1 1
N N3 0.1693(4) 0.28792(12) 0.14296(18) 0.0582(5) Uani d . 1 1
O O1 0.2873(3) 0.51928(11) 0.26983(13) 0.0592(4) Uani d . 1 1
F F1 0.0294(6) 0.45837(17) 0.36571(16) 0.1342(11) Uani d . 1 1
F F2 0.4236(6) 0.46877(15) 0.40292(16) 0.1310(10) Uani d . 1 1
F F3 0.1867(5) 0.57307(12) 0.40782(12) 0.0998(6) Uani d . 1 1
Br Br1 -0.22139(7) 0.780974(16) 0.14867(2) 0.07657(17) Uani d . 1 1

loop_
_atom_site_aniso_label
_atom_site_aniso_U_11
_atom_site_aniso_U_22
_atom_site_aniso_U_33
_atom_site_aniso_U_12
_atom_site_aniso_U_13
_atom_site_aniso_U_23
C1 0.0645(12) 0.0470(11) 0.0453(11) 0.0065(9) 0.0010(9) 0.0023(8)
C2 0.0605(12) 0.0480(11) 0.0478(11) -0.0036(9) -0.0062(9) -0.0017(8)
C3 0.0458(10) 0.0467(10) 0.0425(10) 0.0017(8) -0.0066(8) 0.0012(8)
C4 0.0415(9) 0.0416(10) 0.0447(10) 0.0022(7) -0.0012(7) -0.0007(8)
C5 0.0536(11) 0.0507(11) 0.0514(12) 0.0059(9) -0.0128(9) -0.0030(9)
C6 0.0634(13) 0.0511(12) 0.0520(12) 0.0118(10) -0.0099(10) 0.0037(9)
N1 0.0415(8) 0.0438(9) 0.0479(9) 0.0036(6) -0.0040(6) -0.0028(7)
C7 0.0411(10) 0.0539(12) 0.0664(14) 0.0093(9) -0.0077(9) -0.0052(10)
C8 0.0507(11) 0.0471(12) 0.0547(12) 0.0030(8) 0.0024(9) -0.0046(9)
C9 0.0684(16) 0.0487(14) 0.095(2) -0.0032(10) 0.0046(14) -0.0127(12)
C10 0.0948(19) 0.0510(13) 0.0577(15) 0.0047(12) -0.0265(13) 0.0011(10)
N2 0.0410(8) 0.0462(9) 0.0598(10) -0.0013(7) -0.0046(7) -0.0023(8)
N3 0.0511(10) 0.0518(11) 0.0713(14) 0.0114(8) -0.0016(9) -0.0039(8)
O1 0.0567(8) 0.0600(9) 0.0589(9) 0.0055(7) -0.0205(7) -0.0029(7)
F1 0.181(2) 0.139(2) 0.0812(14) -0.080(2) -0.0096(15) 0.0274(13)
F2 0.177(2) 0.1229(19) 0.0866(14) 0.0713(17) -0.0627(15) -0.0062(13)
F3 0.1628(19) 0.0694(11) 0.0658(10) 0.0264(12) -0.0112(11) -0.0113(8)
Br1 0.1162(3) 0.04531(19) 0.0671(2) 0.01567(12) -0.00788(17) 0.00117(10)

loop_
_atom_type_symbol
_atom_type_description
_atom_type_scat_dispersion_real
_atom_type_scat_dispersion_imag
_atom_type_scat_source
C C 0.0033 0.0016 'International Tables Vol C Tables 4.2.6.8 and 6.1.1.4'
H H 0.0000 0.0000 'International Tables Vol C Tables 4.2.6.8 and 6.1.1.4'
N N 0.0061 0.0033 'International Tables Vol C Tables 4.2.6.8 and 6.1.1.4'
O O 0.0106 0.0060 'International Tables Vol C Tables 4.2.6.8 and 6.1.1.4'
F F 0.0171 0.0103 'International Tables Vol C Tables 4.2.6.8 and 6.1.1.4'
Br Br -0.2901 2.4595 'International Tables Vol C Tables 4.2.6.8 and 6.1.1.4'

loop_
_geom_angle_atom_site_label_1
_geom_angle_atom_site_label_2
_geom_angle_atom_site_label_3
_geom_angle
C6 C1 C2 121.3(2)
C6 C1 Br1 118.93(17)
C2 C1 Br1 119.80(17)
C3 C2 C1 118.5(2)
C3 C2 H2 120.8
C1 C2 H2 120.8
C2 C3 C4 121.97(18)
C2 C3 O1 119.08(18)
C4 C3 O1 118.86(18)
C5 C4 C3 118.01(19)
C5 C4 N1 118.07(18)
C3 C4 N1 123.91(18)
C4 C5 C6 121.1(2)
C4 C5 H5 119.4
C6 C5 H5 119.4
C1 C6 C5 119.0(2)
C1 C6 H6 120.5
C5 C6 H6 120.5
C7 N1 N2 108.42(17)
C7 N1 C4 132.43(18)
N2 N1 C4 119.06(16)
N3 C7 N1 110.9(2)
N3 C7 H7 124.6
N1 C7 H7 124.6
N2 C8 N3 114.54(19)
N2 C8 C9 122.1(2)
N3 C8 C9 123.3(2)
C8 C9 H9A 109.5
C8 C9 H9B 109.5
H9A C9 H9B 109.5
C8 C9 H9C 109.5
H9A C9 H9C 109.5
H9B C9 H9C 109.5
F1 C10 F2 108.4(3)
F1 C10 F3 107.8(3)
F2 C10 F3 107.0(2)
F1 C10 O1 112.0(2)
F2 C10 O1 107.6(3)
F3 C10 O1 113.8(2)
C8 N2 N1 102.87(16)
C7 N3 C8 103.32(18)
C10 O1 C3 116.85(18)

loop_
_geom_bond_atom_site_label_1
_geom_bond_atom_site_label_2
_geom_bond_distance
C1 C6 1.381(3)
C1 C2 1.383(3)
C1 Br1 1.890(2)
C2 C3 1.373(3)
C2 H2 0.9300
C3 C4 1.388(3)
C3 O1 1.410(2)
C4 C5 1.390(3)
C4 N1 1.416(3)
C5 C6 1.379(3)
C5 H5 0.9300
C6 H6 0.9300
N1 C7 1.347(3)
N1 N2 1.372(2)
C7 N3 1.307(3)
C7 H7 0.9300
C8 N2 1.314(3)
C8 N3 1.358(3)
C8 C9 1.490(3)
C9 H9A 0.9600
C9 H9B 0.9600
C9 H9C 0.9600
C10 F1 1.299(4)
C10 F2 1.306(3)
C10 F3 1.302(3)
C10 O1 1.335(3)

loop_
_geom_hbond_atom_site_label_D
_geom_hbond_atom_site_label_H
_geom_hbond_atom_site_label_A
_geom_hbond_site_symmetry_A
_geom_hbond_distance_DH
_geom_hbond_distance_HA
_geom_hbond_distance_DA
_geom_hbond_angle_DHA
C2 H2 N3 2_555 0.93 2.59 3.511(3) 169

loop_
_geom_torsion_atom_site_label_1
_geom_torsion_atom_site_label_2
_geom_torsion_atom_site_label_3
_geom_torsion_atom_site_label_4
_geom_torsion
C6 C1 C2 C3 -1.7(3)
Br1 C1 C2 C3 178.63(17)
C1 C2 C3 C4 2.8(3)
C1 C2 C3 O1 179.54(19)
C2 C3 C4 C5 -1.6(3)
O1 C3 C4 C5 -178.29(19)
C2 C3 C4 N1 179.3(2)
O1 C3 C4 N1 2.6(3)
C3 C4 C5 C6 -0.8(3)
N1 C4 C5 C6 178.4(2)
C2 C1 C6 C5 -0.6(4)
Br1 C1 C6 C5 179.06(18)
C4 C5 C6 C1 1.9(4)
C5 C4 N1 C7 154.2(2)
C3 C4 N1 C7 -26.6(3)
C5 C4 N1 N2 -21.8(3)
C3 C4 N1 N2 157.37(19)
N2 N1 C7 N3 -0.5(3)
C4 N1 C7 N3 -176.8(2)
N3 C8 N2 N1 -0.3(3)
C9 C8 N2 N1 178.3(2)
C7 N1 N2 C8 0.4(2)
C4 N1 N2 C8 177.29(19)
N1 C7 N3 C8 0.3(3)
N2 C8 N3 C7 0.0(3)
C9 C8 N3 C7 -178.5(3)
F1 C10 O1 C3 55.1(3)
F2 C10 O1 C3 174.1(2)
F3 C10 O1 C3 -67.6(3)
C2 C3 O1 C10 81.4(3)
C4 C3 O1 C10 -101.8(2)
